data_2011559
loop_
_publ_author_name
'Lynch, Daniel E.'
'McClenaghan, Ian'

_publ_section_title
;
 4,6-Dichloro-2-(methylthio)pyrimidine
;
_journal_issue 11
_journal_name_full 'Acta Crystallographica Section C'
_journal_page_first e536
_journal_page_last e536
_journal_paper_doi 10.1107/S0108270100014190
_journal_volume 56
_journal_year 2000
_chemical_formula_sum 'C5 H4 Cl2 N2 S'
_chemical_formula_weight 195.07
_chemical_melting_point 308(3)
_chemical_name_systematic 4,6-Dichloro-2-methylthiopyrimidine
_space_group_IT_number 2
_symmetry_cell_setting triclinic
_symmetry_space_group_name_Hall '-P 1'
_symmetry_space_group_name_H-M 'P -1'
_audit_creation_method SHELXL-97
_cell_angle_alpha 119.9578(7)
_cell_angle_beta 95.9391(6)
_cell_angle_gamma 92.8349(7)
_cell_formula_units_Z 12
_cell_length_a 13.6482(2)
_cell_length_b 14.1294(2)
_cell_length_c 14.1343(2)
_cell_measurement_reflns_used 15842
_cell_measurement_temperature 150(2)
_cell_measurement_theta_max 27.48
_cell_measurement_theta_min 2.91
_cell_volume 2332.60(6)
_computing_cell_refinement 'DENZO and COLLECT'
_computing_data_collection 'DENZO (Otwinowski & Minor, 1997) and COLLECT (Hooft, 1998)'
_computing_data_reduction 'DENZO and COLLECT'
_computing_publication_material SHELXL97
_computing_structure_refinement 'SHELXL97 (Sheldrick, 1997)'
_computing_structure_solution 'SHELXS97 (Sheldrick, 1997)'
_diffrn_ambient_temperature 150(2)
_diffrn_detector_area_resol_mean 9.091
_diffrn_measured_fraction_theta_full .997
_diffrn_measured_fraction_theta_max .997
_diffrn_measurement_device_type 'Enraf Nonius KappaCCD area-detector'
_diffrn_measurement_method '\f and \w'
_diffrn_radiation_monochromator graphite
_diffrn_radiation_source 'Enraf Nonius FR591 rotating anode'
_diffrn_radiation_type MoK\a
_diffrn_radiation_wavelength .71073
_diffrn_reflns_av_R_equivalents .035
_diffrn_reflns_av_sigmaI/netI .0461
_diffrn_reflns_limit_h_max 17
_diffrn_reflns_limit_h_min -17
_diffrn_reflns_limit_k_max 18
_diffrn_reflns_limit_k_min -18
_diffrn_reflns_limit_l_max 18
_diffrn_reflns_limit_l_min -18
_diffrn_reflns_number 34427
_diffrn_reflns_theta_full 27.48
_diffrn_reflns_theta_max 27.48
_diffrn_reflns_theta_min 2.92
_diffrn_standards_decay_% 0
_diffrn_standards_number 0
_exptl_absorpt_coefficient_mu 1.022
_exptl_absorpt_correction_T_max .883
_exptl_absorpt_correction_T_min .749
_exptl_absorpt_correction_type multi-scan
_exptl_absorpt_process_details '(SORTAV; Blessing, 1995)'
_exptl_crystal_colour yellow
_exptl_crystal_density_diffrn 1.666
_exptl_crystal_density_method 'not measured'
_exptl_crystal_description block
_exptl_crystal_F_000 1176
_exptl_crystal_size_max .30
_exptl_crystal_size_mid .13
_exptl_crystal_size_min .13
_refine_diff_density_max .473
_refine_diff_density_min -.468
_refine_ls_extinction_method none
_refine_ls_goodness_of_fit_ref 1.042
_refine_ls_hydrogen_treatment constr
_refine_ls_matrix_type full
_refine_ls_number_parameters 547
_refine_ls_number_reflns 10671
_refine_ls_number_restraints 0
_refine_ls_restrained_S_all 1.042
_refine_ls_R_factor_all .058
_refine_ls_R_factor_gt .037
_refine_ls_shift/su_max .029
_refine_ls_shift/su_mean .001
_refine_ls_structure_factor_coef Fsqd
_refine_ls_weighting_details 'w = 1/[\s^2^(Fo^2^)+(0.0491P)^2^+0.2046P] where P = (Fo^2^+2Fc^2^)/3'
_refine_ls_weighting_scheme calc
_refine_ls_wR_factor_ref .099
_reflns_number_gt 8028
_reflns_number_total 10671
_reflns_threshold_expression I>2\s(I)
_cod_data_source_file qa0431.cif
_cod_data_source_block I
_cod_depositor_comments
;
The following automatic conversions were performed:

'_chemical_melting_point' value '305 - 311 K' was changed to '308(3)'
- the average value was taken and precision was estimated.

Automatic conversion script
Id: cif_fix_values 1646 2011-03-28 12:23:43Z adriana 

The following automatic conversions were performed:

'_chemical_melting_point' value '305 - 311 K' was changed to '308(3)'
- the average value was taken and precision was
estimated.

'_exptl_absorpt_correction_type' value 'Multi-scan'
changed to 'multi-scan' according to
/home/saulius/struct/CIF-dictionaries/cif_core.dic dictionary named
'cif_core.dic' version 2.4.1 from 2010-06-29.

Automatic conversion script
Id: cif_fix_values 1715 2011-07-08 13:25:40Z adriana 
;
_cod_database_code 2011559
_cod_database_fobs_code 2011559

loop_
_symmetry_equiv_pos_as_xyz
'x, y, z'
'-x, -y, -z'

loop_
_atom_site_label
_atom_site_fract_x
_atom_site_fract_y
_atom_site_fract_z
_atom_site_U_iso_or_equiv
_atom_site_adp_type
_atom_site_calc_flag
_atom_site_refinement_flags
_atom_site_occupancy
_atom_site_disorder_assembly
_atom_site_disorder_group
_atom_site_type_symbol
N1A .38534(10) .20309(12) .45142(12) .0238(3) Uani d . 1 . . N
C2A .39314(12) .23552(15) .37786(15) .0232(4) Uani d . 1 . . C
S21A .39650(4) .37482(4) .41972(4) .02945(12) Uani d . 1 . . S
C22A .38244(14) .43636(16) .56270(16) .0337(5) Uani d . 1 . . C
H21A .3199 .4044 .5692 .042 Uiso calc R 1 . . H
H22A .3818 .5159 .5948 .042 Uiso calc R 1 . . H
H23A .4379 .4224 .6022 .042 Uiso calc R 1 . . H
N3A .39832(11) .17091(13) .26982(13) .0263(4) Uani d . 1 . . N
C4A .39408(13) .06466(16) .23484(15) .0256(4) Uani d . 1 . . C
Cl4A .39692(4) -.02227(4) .09511(4) .03840(13) Uani d . 1 . . Cl
C5A .38798(13) .01918(16) .30139(15) .0261(4) Uani d . 1 . . C
H5A .3869 -.0574 .2745 .033 Uiso calc R 1 . . H
C6A .38369(12) .09512(16) .40987(15) .0241(4) Uani d . 1 . . C
Cl6A .37358(4) .04948(4) .50201(4) .03126(12) Uani d . 1 . . Cl
N1B .37395(10) -.64194(13) -.05875(12) .0240(3) Uani d . 1 . . N
C2B .36984(12) -.56773(16) .04714(15) .0247(4) Uani d . 1 . . C
S21B .36834(4) -.60995(5) .14405(4) .03389(13) Uani d . 1 . . S
C22B .37360(15) -.75550(17) .06153(17) .0358(5) Uani d . 1 . . C
H21B .3144 -.7894 .0054 .045 Uiso calc R 1 . . H
H22B .3762 -.7878 .1089 .045 Uiso calc R 1 . . H
H23B .4330 -.7686 .0253 .045 Uiso calc R 1 . . H
N3B .36811(11) -.45863(13) .09106(12) .0265(4) Uani d . 1 . . N
C4B .37426(13) -.42366(16) .02107(15) .0252(4) Uani d . 1 . . C
Cl4B .37424(4) -.28314(4) .07432(4) .03737(13) Uani d . 1 . . Cl
C5B .38106(12) -.48975(16) -.08984(15) .0259(4) Uani d . 1 . . C
H5B .3862 -.4618 -.1381 .032 Uiso calc R 1 . . H
C6B .37965(12) -.59970(16) -.12390(14) .0240(4) Uani d . 1 . . C
Cl6B .38529(4) -.69211(4) -.26081(4) .03322(12) Uani d . 1 . . Cl
N1C .36536(10) -.13544(13) .60558(12) .0244(3) Uani d . 1 . . N
C2C .36130(12) -.24285(16) .57346(15) .0244(4) Uani d . 1 . . C
S21C .35783(4) -.34074(4) .43411(4) .03170(13) Uani d . 1 . . S
C22C .36817(15) -.25618(18) .37330(16) .0357(5) Uani d . 1 . . C
H21C .3135 -.2105 .3891 .045 Uiso calc R 1 . . H
H22C .3651 -.3031 .2932 .045 Uiso calc R 1 . . H
H23C .4316 -.2088 .4043 .045 Uiso calc R 1 . . H
N3C .35872(10) -.28674(13) .63869(13) .0258(3) Uani d . 1 . . N
C4C .35788(12) -.21496(16) .74394(15) .0248(4) Uani d . 1 . . C
Cl4C .35552(4) -.26781(4) .83095(4) .03655(13) Uani d . 1 . . Cl
C5C .35842(13) -.10257(16) .78816(15) .0267(4) Uani d . 1 . . C
H5C .3560 -.0530 .8641 .033 Uiso calc R 1 . . H
C6C .36282(13) -.06935(15) .71234(15) .0245(4) Uani d . 1 . . C
Cl6C .36721(4) .06942(4) .75702(4) .03605(13) Uani d . 1 . . Cl
N1D -.13026(10) .57481(13) .10062(12) .0238(3) Uani d . 1 . . N
C2D -.12170(12) .60705(16) .02722(15) .0245(4) Uani d . 1 . . C
S21D -.11406(4) .74656(4) .06969(4) .03232(13) Uani d . 1 . . S
C22D -.12531(15) .80767(17) .21327(17) .0377(5) Uani d . 1 . . C
H21D -.1892 .7793 .2209 .047 Uiso calc R 1 . . H
H22D -.1216 .8877 .2469 .047 Uiso calc R 1 . . H
H23D -.0713 .7894 .2505 .047 Uiso calc R 1 . . H
N3D -.11544(11) .54151(14) -.08108(13) .0265(4) Uani d . 1 . . N
C4D -.11707(12) .43629(16) -.11474(14) .0249(4) Uani d . 1 . . C
Cl4D -.10867(4) .34975(4) -.25278(4) .03609(13) Uani d . 1 . . Cl
C5D -.12364(12) .39137(16) -.04771(15) .0250(4) Uani d . 1 . . C
H5D -.1238 .3150 -.0740 .031 Uiso calc R 1 . . H
C6D -.12989(12) .46759(16) .06058(15) .0240(4) Uani d . 1 . . C
Cl6D -.13668(4) .42284(4) .15354(4) .03442(13) Uani d . 1 . . Cl
N1E -.13631(10) -.26910(13) -.40530(12) .0245(3) Uani d . 1 . . N
C2E -.14368(12) -.19540(16) -.30031(14) .0230(4) Uani d . 1 . . C
S21E -.14966(4) -.23771(4) -.20408(4) .03033(12) Uani d . 1 . . S
C22E -.13719(15) -.38207(17) -.28445(17) .0351(5) Uani d . 1 . . C
H21E -.1920 -.4185 -.3459 .044 Uiso calc R 1 . . H
H22E -.1387 -.4148 -.2376 .044 Uiso calc R 1 . . H
H23E -.0740 -.3915 -.3136 .044 Uiso calc R 1 . . H
N3E -.14731(11) -.08639(13) -.25718(12) .0261(4) Uani d . 1 . . N
C4E -.14168(13) -.05132(16) -.32751(16) .0262(4) Uani d . 1 . . C
Cl4E -.14325(4) .08865(4) -.27476(4) .03697(13) Uani d . 1 . . Cl
C5E -.13493(13) -.11798(16) -.43852(15) .0266(4) Uani d . 1 . . C
H5E -.1320 -.0907 -.4876 .033 Uiso calc R 1 . . H
C6E -.13288(13) -.22724(16) -.47106(14) .0237(4) Uani d . 1 . . C
Cl6E -.12455(4) -.31956(4) -.60781(4) .03154(12) Uani d . 1 . . Cl
N1F -.11133(10) 1.24180(13) .26273(12) .0245(3) Uani d . 1 . . N
C2F -.10841(13) 1.13584(16) .23193(15) .0248(4) Uani d . 1 . . C
S21F -.10814(4) 1.03782(4) .09317(4) .03462(13) Uani d . 1 . . S
C22F -.11303(15) 1.12010(18) .02900(16) .0365(5) Uani d . 1 . . C
H21F -.1713 1.1603 .0461 .046 Uiso calc R 1 . . H
H22F -.1177 1.0723 -.0512 .046 Uiso calc R 1 . . H
H23F -.0528 1.1725 .0571 .046 Uiso calc R 1 . . H
N3F -.10731(11) 1.09240(13) .29836(13) .0267(4) Uani d . 1 . . N
C4F -.11196(13) 1.16331(16) .40246(16) .0258(4) Uani d . 1 . . C
Cl4F -.11438(4) 1.11032(5) .48962(4) .03747(13) Uani d . 1 . . Cl
C5F -.11586(13) 1.27476(16) .44580(15) .0254(4) Uani d . 1 . . C
H5F -.1186 1.3241 .5217 .032 Uiso calc R 1 . . H
C6F -.11542(12) 1.30811(15) .36917(15) .0239(4) Uani d . 1 . . C
Cl6F -.12257(4) 1.44450(4) .41160(4) .03168(12) Uani d . 1 . . Cl

loop_
_atom_site_aniso_label
_atom_site_aniso_U_11
_atom_site_aniso_U_22
_atom_site_aniso_U_33
_atom_site_aniso_U_12
_atom_site_aniso_U_13
_atom_site_aniso_U_23
N1A .0251(8) .0201(9) .0270(8) .0024(6) .0041(6) .0126(7)
C2A .0194(9) .0224(10) .0297(10) .0035(7) .0037(7) .0146(9)
S21A .0365(3) .0213(3) .0351(3) .0040(2) .0074(2) .0172(2)
C22A .0405(11) .0214(11) .0359(12) .0054(8) .0108(9) .0111(9)
N3A .0273(8) .0264(10) .0270(9) .0024(7) .0036(6) .0150(8)
C4A .0253(9) .0276(11) .0210(9) .0030(8) .0023(7) .0104(9)
Cl4A .0549(3) .0325(3) .0210(3) .0026(2) .0046(2) .0090(2)
C5A .0313(10) .0184(10) .0284(10) .0036(8) .0052(8) .0115(9)
C6A .0234(9) .0252(11) .0272(10) .0025(7) .0035(7) .0159(9)
Cl6A .0453(3) .0261(3) .0281(3) .0051(2) .0070(2) .0177(2)
N1B .0259(8) .0231(9) .0247(8) .0038(6) .0050(6) .0131(7)
C2B .0226(9) .0298(11) .0232(10) .0038(7) .0042(7) .0145(9)
S21B .0459(3) .0367(3) .0258(3) .0084(2) .0088(2) .0199(2)
C22B .0464(12) .0361(13) .0365(12) .0099(10) .0077(9) .0261(11)
N3B .0287(8) .0256(9) .0239(8) .0028(7) .0034(6) .0118(7)
C4B .0241(9) .0211(10) .0285(10) .0021(7) .0036(7) .0113(9)
Cl4B .0513(3) .0205(3) .0366(3) .0035(2) .0083(2) .0115(2)
C5B .0286(10) .0249(11) .0298(10) .0026(8) .0056(8) .0179(9)
C6B .0243(9) .0255(11) .0208(9) .0034(7) .0030(7) .0107(8)
Cl6B .0492(3) .0269(3) .0228(2) .0067(2) .0106(2) .0110(2)
N1C .0257(8) .0230(9) .0249(8) .0045(6) .0047(6) .0122(7)
C2C .0197(9) .0259(11) .0266(10) .0038(7) .0040(7) .0123(9)
S21C .0383(3) .0243(3) .0245(3) .0034(2) .0042(2) .0066(2)
C22C .0402(11) .0372(13) .0232(10) .0008(9) .0051(8) .0108(10)
N3C .0236(8) .0247(9) .0292(9) .0026(6) .0036(6) .0140(8)
C4C .0231(9) .0282(11) .0301(11) .0033(8) .0037(7) .0199(9)
Cl4C .0475(3) .0368(3) .0366(3) .0055(2) .0067(2) .0268(3)
C5C .0295(10) .0279(11) .0237(10) .0066(8) .0076(7) .0128(9)
C6C .0275(9) .0203(10) .0265(10) .0068(7) .0056(7) .0118(9)
Cl6C .0580(3) .0212(3) .0310(3) .0112(2) .0109(2) .0135(2)
N1D .0251(8) .0225(9) .0248(8) .0027(6) .0046(6) .0125(7)
C2D .0203(9) .0254(11) .0303(10) .0025(7) .0037(7) .0161(9)
S21D .0389(3) .0245(3) .0385(3) .0032(2) .0065(2) .0195(2)
C22D .0438(12) .0229(11) .0413(13) .0042(9) .0093(9) .0119(10)
N3D .0251(8) .0301(10) .0280(9) .0029(7) .0034(6) .0175(8)
C4D .0228(9) .0291(11) .0217(10) .0038(8) .0037(7) .0120(9)
Cl4D .0454(3) .0366(3) .0208(2) .0052(2) .0049(2) .0105(2)
C5D .0268(9) .0215(10) .0263(10) .0039(7) .0043(7) .0116(9)
C6D .0241(9) .0263(11) .0254(10) .0023(7) .0029(7) .0160(9)
Cl6D .0536(3) .0286(3) .0275(3) .0057(2) .0082(2) .0185(2)
N1E .0243(8) .0267(9) .0249(8) .0026(6) .0043(6) .0147(7)
C2E .0218(9) .0281(11) .0219(9) .0021(7) .0023(7) .0150(9)
S21E .0379(3) .0350(3) .0241(3) .0066(2) .0078(2) .0187(2)
C22E .0452(12) .0349(13) .0373(12) .0103(9) .0108(9) .0259(11)
N3E .0260(8) .0268(9) .0247(8) .0026(6) .0040(6) .0125(7)
C4E .0253(9) .0216(10) .0303(10) .0019(7) .0036(7) .0124(9)
Cl4E .0495(3) .0198(3) .0370(3) .0008(2) .0062(2) .0113(2)
C5E .0298(10) .0275(11) .0270(10) .0030(8) .0047(8) .0171(9)
C6E .0244(9) .0268(11) .0218(9) .0046(7) .0049(7) .0133(9)
Cl6E .0466(3) .0270(3) .0206(2) .0059(2) .00906(19) .0110(2)
N1F .0264(8) .0258(9) .0212(8) .0046(6) .0037(6) .0115(7)
C2F .0249(9) .0231(11) .0240(10) .0026(7) .0044(7) .0100(9)
S21F .0483(3) .0251(3) .0237(3) .0072(2) .0071(2) .0068(2)
C22F .0489(12) .0372(13) .0218(10) .0085(10) .0055(9) .0133(10)
N3F .0306(8) .0233(9) .0262(9) .0043(7) .0057(6) .0122(8)
C4F .0222(9) .0298(11) .0301(10) .0030(8) .0039(7) .0186(9)
Cl4F .0512(3) .0373(3) .0361(3) .0072(2) .0118(2) .0265(3)
C5F .0281(10) .0291(11) .0187(9) .0063(8) .0061(7) .0111(9)
C6F .0211(9) .0221(10) .0268(10) .0030(7) .0033(7) .0111(9)
Cl6F .0445(3) .0219(3) .0284(3) .0073(2) .0063(2) .0122(2)

loop_
_atom_type_symbol
_atom_type_description
_atom_type_scat_dispersion_real
_atom_type_scat_dispersion_imag
_atom_type_scat_source
C C .0033 .0016 'International Tables Vol C Tables 4.2.6.8 and 6.1.1.4'
H H .0000 .0000 'International Tables Vol C Tables 4.2.6.8 and 6.1.1.4'
N N .0061 .0033 'International Tables Vol C Tables 4.2.6.8 and 6.1.1.4'
Cl Cl .1484 .1585 'International Tables Vol C Tables 4.2.6.8 and 6.1.1.4'
S S .1246 .1234 'International Tables Vol C Tables 4.2.6.8 and 6.1.1.4'

loop_
_geom_angle_atom_site_label_1
_geom_angle_atom_site_label_2
_geom_angle_atom_site_label_3
_geom_angle
C6A N1A C2A 114.36(16)
N1A C2A N3A 126.83(17)
N1A C2A S21A 119.86(14)
N3A C2A S21A 113.31(14)
C2A S21A C22A 102.43(9)
S21A C22A H21A 109.5
S21A C22A H22A 109.5
H21A C22A H22A 109.5
S21A C22A H23A 109.5
H21A C22A H23A 109.5
H22A C22A H23A 109.5
C4A N3A C2A 114.93(16)
N3A C4A C5A 124.79(17)
N3A C4A Cl4A 116.54(14)
C5A C4A Cl4A 118.67(15)
C6A C5A C4A 113.77(17)
C6A C5A H5A 123.1
C4A C5A H5A 123.1
N1A C6A C5A 125.29(17)
N1A C6A Cl6A 115.95(14)
C5A C6A Cl6A 118.75(15)
C6B N1B C2B 114.52(16)
N1B C2B N3B 126.82(17)
N1B C2B S21B 119.81(15)
N3B C2B S21B 113.35(13)
C2B S21B C22B 102.40(9)
S21B C22B H21B 109.5
S21B C22B H22B 109.5
H21B C22B H22B 109.5
S21B C22B H23B 109.5
H21B C22B H23B 109.5
H22B C22B H23B 109.5
C4B N3B C2B 114.70(16)
N3B C4B C5B 125.12(18)
N3B C4B Cl4B 116.42(14)
C5B C4B Cl4B 118.46(15)
C6B C5B C4B 113.88(17)
C6B C5B H5B 123.1
C4B C5B H5B 123.1
N1B C6B C5B 124.92(17)
N1B C6B Cl6B 116.14(14)
C5B C6B Cl6B 118.94(14)
C6C N1C C2C 114.44(16)
N3C C2C N1C 126.68(17)
N3C C2C S21C 113.48(14)
N1C C2C S21C 119.83(14)
C2C S21C C22C 102.01(10)
S21C C22C H21C 109.5
S21C C22C H22C 109.5
H21C C22C H22C 109.5
S21C C22C H23C 109.5
H21C C22C H23C 109.5
H22C C22C H23C 109.5
C4C N3C C2C 114.80(16)
N3C C4C C5C 124.86(17)
N3C C4C Cl4C 116.32(14)
C5C C4C Cl4C 118.82(14)
C6C C5C C4C 113.92(17)
C6C C5C H5C 123.0
C4C C5C H5C 123.0
N1C C6C C5C 125.24(18)
N1C C6C Cl6C 115.95(14)
C5C C6C Cl6C 118.80(14)
C6D N1D C2D 114.73(16)
N1D C2D N3D 126.51(18)
N1D C2D S21D 119.88(14)
N3D C2D S21D 113.59(14)
C2D S21D C22D 101.92(10)
S21D C22D H21D 109.5
S21D C22D H22D 109.5
H21D C22D H22D 109.5
S21D C22D H23D 109.5
H21D C22D H23D 109.5
H22D C22D H23D 109.5
C4D N3D C2D 115.09(16)
N3D C4D C5D 124.76(17)
N3D C4D Cl4D 116.48(14)
C5D C4D Cl4D 118.76(15)
C6D C5D C4D 113.92(18)
C6D C5D H5D 123.0
C4D C5D H5D 123.0
N1D C6D C5D 124.98(17)
N1D C6D Cl6D 116.32(14)
C5D C6D Cl6D 118.70(15)
C6E N1E C2E 114.50(16)
N1E C2E N3E 126.64(17)
N1E C2E S21E 119.97(15)
N3E C2E S21E 113.38(13)
C2E S21E C22E 102.32(9)
S21E C22E H21E 109.5
S21E C22E H22E 109.5
H21E C22E H22E 109.5
S21E C22E H23E 109.5
H21E C22E H23E 109.5
H22E C22E H23E 109.5
C4E N3E C2E 114.97(16)
N3E C4E C5E 124.80(18)
N3E C4E Cl4E 116.45(14)
C5E C4E Cl4E 118.75(15)
C6E C5E C4E 113.80(17)
C6E C5E H5E 123.1
C4E C5E H5E 123.1
N1E C6E C5E 125.27(17)
N1E C6E Cl6E 116.18(14)
C5E C6E Cl6E 118.56(14)
C6F N1F C2F 114.86(16)
N1F C2F N3F 126.53(17)
N1F C2F S21F 120.05(14)
N3F C2F S21F 113.40(14)
C2F S21F C22F 102.17(10)
S21F C22F H21F 109.5
S21F C22F H22F 109.5
H21F C22F H22F 109.5
S21F C22F H23F 109.5
H21F C22F H23F 109.5
H22F C22F H23F 109.5
C4F N3F C2F 114.87(16)
N3F C4F C5F 124.90(17)
N3F C4F Cl4F 116.34(15)
C5F C4F Cl4F 118.76(14)
C6F C5F C4F 114.14(16)
C6F C5F H5F 122.9
C4F C5F H5F 122.9
N1F C6F C5F 124.67(17)
N1F C6F Cl6F 116.37(14)
C5F C6F Cl6F 118.95(14)

loop_
_geom_bond_atom_site_label_1
_geom_bond_atom_site_label_2
_geom_bond_site_symmetry_2
_geom_bond_distance
_geom_bond_publ_flag
N1A C6A . 1.331(2) ?
N1A C2A . 1.340(2) ?
C2A N3A . 1.344(2) ?
C2A S21A . 1.7460(19) ?
S21A C22A . 1.794(2) ?
C22A H21A . .9800 ?
C22A H22A . .9800 ?
C22A H23A . .9800 ?
N3A C4A . 1.321(2) ?
C4A C5A . 1.385(3) ?
C4A Cl4A . 1.7345(18) ?
C5A C6A . 1.374(3) ?
C5A H5A . .9500 ?
C6A Cl6A . 1.7315(18) ?
N1B C6B . 1.330(2) ?
N1B C2B . 1.341(2) ?
C2B N3B . 1.347(2) ?
C2B S21B . 1.7472(19) ?
S21B C22B . 1.798(2) ?
C22B H21B . .9800 ?
C22B H22B . .9800 ?
C22B H23B . .9800 ?
N3B C4B . 1.316(2) ?
C4B C5B . 1.384(3) ?
C4B Cl4B . 1.7366(19) ?
C5B C6B . 1.376(3) ?
C5B H5B . .9500 ?
C6B Cl6B . 1.7243(18) ?
N1C C6C . 1.326(2) ?
N1C C2C . 1.346(2) ?
C2C N3C . 1.346(2) ?
C2C S21C . 1.7459(19) ?
S21C C22C . 1.794(2) ?
C22C H21C . .9800 ?
C22C H22C . .9800 ?
C22C H23C . .9800 ?
N3C C4C . 1.319(2) ?
C4C C5C . 1.385(3) ?
C4C Cl4C . 1.7304(18) ?
C5C C6C . 1.373(3) ?
C5C H5C . .9500 ?
C6C Cl6C . 1.7294(19) ?
N1D C6D . 1.327(2) ?
N1D C2D . 1.338(2) ?
C2D N3D . 1.352(2) ?
C2D S21D . 1.744(2) ?
S21D C22D . 1.793(2) ?
C22D H21D . .9800 ?
C22D H22D . .9800 ?
C22D H23D . .9800 ?
N3D C4D . 1.313(3) ?
C4D C5D . 1.386(3) ?
C4D Cl4D . 1.7298(18) ?
C5D C6D . 1.378(3) ?
C5D H5D . .9500 ?
C6D Cl6D . 1.7274(18) ?
N1E C6E . 1.331(2) ?
N1E C2E . 1.340(2) ?
C2E N3E . 1.350(2) ?
C2E S21E . 1.7447(18) ?
S21E C22E . 1.800(2) ?
C22E H21E . .9800 ?
C22E H22E . .9800 ?
C22E H23E . .9800 ?
N3E C4E . 1.320(2) ?
C4E C5E . 1.386(3) ?
C4E Cl4E . 1.733(2) ?
C5E C6E . 1.376(3) ?
C5E H5E . .9500 ?
C6E Cl6E . 1.7299(18) ?
N1F C6F . 1.326(2) ?
N1F C2F . 1.338(2) ?
C2F N3F . 1.354(2) ?
C2F S21F . 1.7475(18) ?
S21F C22F . 1.796(2) ?
C22F H21F . .9800 ?
C22F H22F . .9800 ?
C22F H23F . .9800 ?
N3F C4F . 1.314(2) ?
C4F C5F . 1.382(3) ?
C4F Cl4F . 1.7340(19) ?
C5F C6F . 1.381(3) ?
C5F H5F . .9500 ?
C6F Cl6F . 1.7203(19) ?

loop_
_geom_torsion_atom_site_label_1
_geom_torsion_atom_site_label_2
_geom_torsion_atom_site_label_3
_geom_torsion_atom_site_label_4
_geom_torsion
_geom_torsion_publ_flag
C6A N1A C2A N3A .6(2) ?
C6A N1A C2A S21A -179.88(12) ?
N1A C2A S21A C22A -2.21(16) yes
N3A C2A S21A C22A 177.34(13) ?
N1A C2A N3A C4A .7(3) ?
S21A C2A N3A C4A -178.78(13) ?
C2A N3A C4A C5A -2.0(3) ?
C2A N3A C4A Cl4A 178.22(12) ?
N3A C4A C5A C6A 1.8(3) ?
Cl4A C4A C5A C6A -178.45(13) ?
C2A N1A C6A C5A -.9(3) ?
C2A N1A C6A Cl6A -179.95(12) ?
C4A C5A C6A N1A -.2(3) ?
C4A C5A C6A Cl6A 178.83(13) ?
C6B N1B C2B N3B 2.0(3) ?
C6B N1B C2B S21B -176.84(12) ?
N1B C2B S21B C22B .11(16) yes
N3B C2B S21B C22B -178.90(13) ?
N1B C2B N3B C4B -2.2(3) ?
S21B C2B N3B C4B 176.71(12) ?
C2B N3B C4B C5B .7(3) ?
C2B N3B C4B Cl4B -179.05(12) ?
N3B C4B C5B C6B .8(3) ?
Cl4B C4B C5B C6B -179.50(13) ?
C2B N1B C6B C5B -.3(2) ?
C2B N1B C6B Cl6B 179.90(12) ?
C4B C5B C6B N1B -1.0(3) ?
C4B C5B C6B Cl6B 178.83(13) ?
C6C N1C C2C N3C -2.6(3) ?
C6C N1C C2C S21C 176.88(12) ?
N3C C2C S21C C22C -177.40(13) ?
N1C C2C S21C C22C 3.07(16) yes
N1C C2C N3C C4C 1.7(2) ?
S21C C2C N3C C4C -177.83(12) ?
C2C N3C C4C C5C .7(3) ?
C2C N3C C4C Cl4C -179.53(12) ?
N3C C4C C5C C6C -1.8(3) ?
Cl4C C4C C5C C6C 178.46(13) ?
C2C N1C C6C C5C 1.3(3) ?
C2C N1C C6C Cl6C -179.66(12) ?
C4C C5C C6C N1C .7(3) ?
C4C C5C C6C Cl6C -178.35(13) ?
C6D N1D C2D N3D 1.7(2) ?
C6D N1D C2D S21D -176.41(12) ?
N1D C2D S21D C22D -1.92(16) yes
N3D C2D S21D C22D 179.71(13) ?
N1D C2D N3D C4D -.8(3) ?
S21D C2D N3D C4D 177.47(12) ?
C2D N3D C4D C5D -.6(3) ?
C2D N3D C4D Cl4D -179.73(12) ?
N3D C4D C5D C6D .8(3) ?
Cl4D C4D C5D C6D 179.94(13) ?
C2D N1D C6D C5D -1.4(3) ?
C2D N1D C6D Cl6D 177.94(12) ?
C4D C5D C6D N1D .3(3) ?
C4D C5D C6D Cl6D -179.09(12) ?
C6E N1E C2E N3E -.3(3) ?
C6E N1E C2E S21E 179.64(12) ?
N1E C2E S21E C22E 2.69(16) yes
N3E C2E S21E C22E -177.34(13) ?
N1E C2E N3E C4E -.9(3) ?
S21E C2E N3E C4E 179.18(12) ?
C2E N3E C4E C5E 1.5(3) ?
C2E N3E C4E Cl4E -178.59(12) ?
N3E C4E C5E C6E -1.0(3) ?
Cl4E C4E C5E C6E 179.14(13) ?
C2E N1E C6E C5E 1.0(2) ?
C2E N1E C6E Cl6E -179.40(12) ?
C4E C5E C6E N1E -.4(3) ?
C4E C5E C6E Cl6E 180.00(13) ?
C6F N1F C2F N3F -1.4(3) ?
C6F N1F C2F S21F 177.31(12) ?
N1F C2F S21F C22F -.30(17) yes
N3F C2F S21F C22F 178.56(13) ?
N1F C2F N3F C4F 1.7(3) ?
S21F C2F N3F C4F -177.09(13) ?
C2F N3F C4F C5F -1.2(3) ?
C2F N3F C4F Cl4F 178.19(12) ?
N3F C4F C5F C6F .6(3) ?
Cl4F C4F C5F C6F -178.82(13) ?
C2F N1F C6F C5F .6(3) ?
C2F N1F C6F Cl6F -178.35(12) ?
C4F C5F C6F N1F -.2(3) ?
C4F C5F C6F Cl6F 178.69(13) ?

loop_
_cod_related_entry_id
_cod_related_entry_database
_cod_related_entry_code
1 ChemSpider 72730
